data_1504131
loop_
_publ_author_name
'Li, Yan'
'Lampkins, Andrew J.'
'Baker, Matthew B.'
'Sumpter, Bobby G.'
'Huang, Jingsong'
'Abboud, Khalil A.'
'Castellano, Ronald K.'

_publ_section_title
;
 Benzotrifuranone: synthesis, structure, and access to polycyclic
 heteroaromatics.
;
_journal_issue 19
_journal_name_full 'Organic letters'
_journal_page_first 4314
_journal_page_last 4317
_journal_paper_doi 10.1021/ol901631n
_journal_volume 11
_journal_year 2009
_chemical_formula_sum 'C12 H6 O6'
_chemical_formula_weight 246.17
_chemical_name_systematic
; 
 ? 
;
_space_group_IT_number 41
_symmetry_cell_setting orthorhombic
_symmetry_space_group_name_Hall 'A 2 -2ab'
_symmetry_space_group_name_H-M 'A b a 2'
_atom_sites_solution_hydrogens geom
_atom_sites_solution_primary direct
_atom_sites_solution_secondary difmap
_audit_creation_method SHELXL-97
_audit_update_record
; 
2009-01-26 # Formatted by publCIF 
;
_cell_angle_alpha 90.00
_cell_angle_beta 90.00
_cell_angle_gamma 90.00
_cell_formula_units_Z 16
_cell_length_a 10.4174(9)
_cell_length_b 37.939(4)
_cell_length_c 10.2770(9)
_cell_measurement_reflns_used 68
_cell_measurement_temperature 173(2)
_cell_measurement_theta_max 28
_cell_measurement_theta_min 2
_cell_volume 4061.7(7)
_computing_cell_refinement 'Bruker SMART v5.624 & SAINT 6.36a (Bruker 1998)'
_computing_data_collection 'Bruker SMART v5.624 (Bruker 1998)'
_computing_data_reduction 'Bruker SHELXTL v6.14 (Bruker 2000)'
_computing_molecular_graphics 'Bruker SHELXTL v6.14'
_computing_publication_material 'Bruker SHELXTL v6.14'
_computing_structure_refinement 'Bruker SHELXTL v6.14'
_computing_structure_solution 'Bruker SHELXTL v6.14'
_diffrn_ambient_temperature 173(2)
_diffrn_measured_fraction_theta_full 0.997
_diffrn_measured_fraction_theta_max 0.997
_diffrn_measurement_device_type 'SMART CCD area detector'
_diffrn_measurement_method '\w scans'
_diffrn_radiation_monochromator graphite
_diffrn_radiation_source 'fine-focus sealed tube'
_diffrn_radiation_type MoK\a
_diffrn_radiation_wavelength 0.71073
_diffrn_reflns_av_R_equivalents 0.0465
_diffrn_reflns_av_sigmaI/netI 0.0576
_diffrn_reflns_limit_h_max 13
_diffrn_reflns_limit_h_min -11
_diffrn_reflns_limit_k_max 49
_diffrn_reflns_limit_k_min -46
_diffrn_reflns_limit_l_max 13
_diffrn_reflns_limit_l_min -13
_diffrn_reflns_number 12523
_diffrn_reflns_theta_full 27.49
_diffrn_reflns_theta_max 27.49
_diffrn_reflns_theta_min 2.15
_diffrn_standards_decay_% '< 1'
_diffrn_standards_number 0
_exptl_absorpt_coefficient_mu 0.133
_exptl_absorpt_correction_T_max 0.9934
_exptl_absorpt_correction_T_min 0.9749
_exptl_absorpt_correction_type integration
_exptl_absorpt_process_details 'based on measured indexed crystal faces, Bruker SHELXTL  v6.12 (Bruker 1998)'
_exptl_crystal_colour colorless
_exptl_crystal_density_diffrn 1.610
_exptl_crystal_density_method 'not measured'
_exptl_crystal_description needles
_exptl_crystal_F_000 2016
_exptl_crystal_size_max 0.34
_exptl_crystal_size_mid 0.08
_exptl_crystal_size_min 0.05
_refine_diff_density_max 0.247
_refine_diff_density_min -0.231
_refine_diff_density_rms 0.050
_refine_ls_abs_structure_details 'Flack H D (1983), Acta Cryst. A39, 876-881'
_refine_ls_abs_structure_Flack 0.2(8)
_refine_ls_extinction_method none
_refine_ls_goodness_of_fit_ref 1.030
_refine_ls_hydrogen_treatment mixed
_refine_ls_matrix_type full
_refine_ls_number_parameters 325
_refine_ls_number_reflns 4602
_refine_ls_number_restraints 1
_refine_ls_restrained_S_all 1.029
_refine_ls_R_factor_all 0.0511
_refine_ls_R_factor_gt 0.0439
_refine_ls_shift/su_max 0.001
_refine_ls_shift/su_mean 0.000
_refine_ls_structure_factor_coef Fsqd
_refine_ls_weighting_details 'calc w=1/[\s^2^(Fo^2^)+(0.0482P)^2^+1.0736P] where P=(Fo^2^+2Fc^2^)/3'
_refine_ls_weighting_scheme calc
_refine_ls_wR_factor_gt 0.1007
_refine_ls_wR_factor_ref 0.1042
_reflns_number_gt 4097
_reflns_number_total 4602
_reflns_threshold_expression I>2\s(I)
_cod_data_source_file ol901631n_si_002.cif
_cod_data_source_block yl12
_cod_depositor_comments
;
The following automatic conversions were performed:

'_symmetry_cell_setting' value 'Orthorhombic' changed to
'orthorhombic' according to
/home/saulius/struct/CIF-dictionaries/cif_core.dic dictionary named
'cif_core.dic' version 2.4.2 from 2011-04-26.

Automatic conversion script
Id: cif_fix_values 1715 2011-07-08 13:25:40Z adriana 
;
_cod_original_cell_volume 4061.7(6)
_cod_original_sg_symbol_H-M Aba2
_cod_database_code 1504131

loop_
_symmetry_equiv_pos_as_xyz
'x, y, z'
'-x, -y, z'
'x+1/2, -y+1/2, z'
'-x+1/2, y+1/2, z'
'x, y+1/2, z+1/2'
'-x, -y+1/2, z+1/2'
'x+1/2, -y+1, z+1/2'
'-x+1/2, y+1, z+1/2'

loop_
_atom_site_label
_atom_site_type_symbol
_atom_site_fract_x
_atom_site_fract_y
_atom_site_fract_z
_atom_site_U_iso_or_equiv
_atom_site_adp_type
_atom_site_occupancy
_atom_site_symmetry_multiplicity
_atom_site_calc_flag
_atom_site_refinement_flags
O1A O 0.12912(17) 0.45041(4) 0.34912(16) 0.0295(4) Uani 1 1 d .
O2A O 0.0845(2) 0.41796(5) 0.17341(18) 0.0430(5) Uani 1 1 d .
O3A O 0.15308(15) 0.49151(4) 0.78528(16) 0.0250(3) Uani 1 1 d .
O4A O 0.29177(16) 0.53648(4) 0.76858(18) 0.0347(4) Uani 1 1 d .
O5A O -0.09946(16) 0.39122(4) 0.68250(18) 0.0316(4) Uani 1 1 d .
O6A O -0.19003(17) 0.37827(5) 0.8738(2) 0.0415(5) Uani 1 1 d .
C1A C 0.0687(2) 0.42240(6) 0.2870(3) 0.0321(5) Uani 1 1 d .
C2A C -0.0105(2) 0.40202(6) 0.3839(3) 0.0291(5) Uani 1 1 d .
H2AA H -0.1030 0.4029 0.3618 0.035 Uiso 1 1 calc R
H2AB H 0.0173 0.3771 0.3889 0.035 Uiso 1 1 calc R
C3A C 0.0166(2) 0.42120(6) 0.5087(2) 0.0253(5) Uani 1 1 d .
C4A C 0.0997(2) 0.44905(6) 0.4803(2) 0.0243(5) Uani 1 1 d .
C5A C 0.2351(2) 0.51325(6) 0.7154(2) 0.0272(5) Uani 1 1 d .
C6A C 0.2356(2) 0.50265(6) 0.5737(2) 0.0285(5) Uani 1 1 d .
H6AA H 0.2039 0.5220 0.5175 0.034 Uiso 1 1 calc R
H6AB H 0.3226 0.4956 0.5447 0.034 Uiso 1 1 calc R
C7A C 0.1450(2) 0.47184(6) 0.5732(2) 0.0237(5) Uani 1 1 d .
C8A C 0.1040(2) 0.46645(6) 0.6999(2) 0.0227(4) Uani 1 1 d .
C9A C -0.1165(2) 0.39657(7) 0.8149(3) 0.0333(6) Uani 1 1 d .
C10A C -0.0341(2) 0.42668(6) 0.8611(2) 0.0304(5) Uani 1 1 d .
H10A H -0.0864 0.4453 0.9029 0.036 Uiso 1 1 calc R
H10B H 0.0326 0.4185 0.9228 0.036 Uiso 1 1 calc R
C11A C 0.0241(2) 0.43938(6) 0.7363(2) 0.0247(5) Uani 1 1 d .
C12A C -0.0177(2) 0.41716(6) 0.6366(2) 0.0264(5) Uani 1 1 d .
O1B O 0.23174(15) 0.29117(4) 1.37182(16) 0.0259(3) Uani 1 1 d .
O2B O 0.24960(18) 0.25566(4) 1.54522(17) 0.0308(4) Uani 1 1 d .
O3B O 0.06053(15) 0.35274(4) 1.00890(15) 0.0248(3) Uani 1 1 d .
O4B O 0.23409(17) 0.37828(4) 0.92387(16) 0.0308(4) Uani 1 1 d .
O5B O -0.21669(14) 0.28866(4) 1.28923(16) 0.0249(3) Uani 1 1 d .
O6B O -0.41082(15) 0.30100(4) 1.20652(18) 0.0309(4) Uani 1 1 d .
C1B C 0.1817(2) 0.26803(6) 1.4639(2) 0.0252(5) Uani 1 1 d .
C2B C 0.0391(2) 0.26331(6) 1.4416(2) 0.0265(5) Uani 1 1 d .
H2BA H 0.0183 0.2387 1.4181 0.032 Uiso 1 1 calc R
H2BB H -0.0109 0.2702 1.5195 0.032 Uiso 1 1 calc R
C3B C 0.0145(2) 0.28780(6) 1.3306(2) 0.0239(5) Uani 1 1 d .
C4B C 0.1324(2) 0.30230(5) 1.2917(2) 0.0232(4) Uani 1 1 d .
C5B C 0.1900(2) 0.36065(6) 1.0083(2) 0.0244(5) Uani 1 1 d .
C6B C 0.2544(2) 0.34447(6) 1.1267(2) 0.0250(5) Uani 1 1 d .
H6BA H 0.3252 0.3285 1.1012 0.030 Uiso 1 1 calc R
H6BB H 0.2882 0.3629 1.1859 0.030 Uiso 1 1 calc R
C7B C 0.1461(2) 0.32460(6) 1.1880(2) 0.0229(4) Uani 1 1 d .
C8B C 0.0345(2) 0.33184(5) 1.1171(2) 0.0212(4) Uani 1 1 d .
C9B C -0.2976(2) 0.30453(6) 1.1977(2) 0.0242(5) Uani 1 1 d .
C10B C -0.2183(2) 0.32467(6) 1.0995(2) 0.0239(5) Uani 1 1 d .
H10C H -0.2276 0.3146 1.0112 0.029 Uiso 1 1 calc R
H10D H -0.2424 0.3499 1.0976 0.029 Uiso 1 1 calc R
C11B C -0.0846(2) 0.31968(5) 1.1510(2) 0.0214(4) Uani 1 1 d .
C12B C -0.0912(2) 0.29809(6) 1.2603(2) 0.0226(5) Uani 1 1 d .

loop_
_atom_site_aniso_label
_atom_site_aniso_U_11
_atom_site_aniso_U_22
_atom_site_aniso_U_33
_atom_site_aniso_U_23
_atom_site_aniso_U_13
_atom_site_aniso_U_12
O1A 0.0329(9) 0.0325(9) 0.0232(8) -0.0062(7) 0.0034(7) -0.0087(7)
O2A 0.0560(13) 0.0478(11) 0.0251(10) -0.0134(8) 0.0017(8) -0.0044(9)
O3A 0.0293(8) 0.0246(7) 0.0210(8) -0.0025(7) -0.0009(7) 0.0020(6)
O4A 0.0379(10) 0.0320(9) 0.0343(10) -0.0099(8) -0.0010(8) -0.0070(7)
O5A 0.0301(9) 0.0278(8) 0.0368(10) 0.0049(7) 0.0003(8) -0.0067(7)
O6A 0.0310(10) 0.0465(11) 0.0471(12) 0.0218(9) 0.0047(9) -0.0037(8)
C1A 0.0297(12) 0.0330(12) 0.0336(14) -0.0074(11) -0.0024(11) -0.0025(10)
C2A 0.0247(11) 0.0280(11) 0.0345(13) -0.0059(10) -0.0033(10) 0.0007(9)
C3A 0.0187(11) 0.0226(11) 0.0347(14) -0.0041(10) -0.0019(9) 0.0010(8)
C4A 0.0223(11) 0.0259(11) 0.0247(11) -0.0019(9) 0.0027(9) 0.0008(8)
C5A 0.0302(12) 0.0258(11) 0.0257(12) -0.0011(10) -0.0013(10) 0.0023(10)
C6A 0.0336(13) 0.0279(11) 0.0239(12) -0.0024(9) 0.0050(10) -0.0065(10)
C7A 0.0248(11) 0.0234(10) 0.0228(11) -0.0023(9) 0.0021(9) -0.0016(9)
C8A 0.0216(11) 0.0214(10) 0.0250(11) -0.0033(9) -0.0009(9) 0.0034(8)
C9A 0.0283(12) 0.0354(13) 0.0361(15) 0.0133(11) 0.0009(10) 0.0038(10)
C10A 0.0286(12) 0.0334(12) 0.0291(13) 0.0101(10) 0.0011(10) 0.0033(10)
C11A 0.0225(11) 0.0264(11) 0.0254(11) 0.0010(9) 0.0012(9) 0.0067(9)
C12A 0.0242(12) 0.0210(10) 0.0341(13) 0.0032(9) 0.0019(10) -0.0005(9)
O1B 0.0276(8) 0.0259(7) 0.0243(8) 0.0007(7) -0.0010(7) 0.0029(6)
O2B 0.0371(9) 0.0280(8) 0.0271(9) 0.0017(7) -0.0067(7) 0.0054(7)
O3B 0.0270(8) 0.0250(8) 0.0225(8) 0.0020(6) 0.0026(7) -0.0026(6)
O4B 0.0343(10) 0.0315(8) 0.0264(9) 0.0043(7) 0.0064(7) -0.0040(7)
O5B 0.0272(8) 0.0268(7) 0.0208(8) 0.0027(7) 0.0030(7) -0.0039(6)
O6B 0.0236(9) 0.0393(9) 0.0298(10) 0.0008(7) 0.0028(7) -0.0044(7)
C1B 0.0319(12) 0.0213(10) 0.0223(12) -0.0030(9) -0.0001(10) 0.0020(9)
C2B 0.0305(13) 0.0263(11) 0.0227(12) 0.0019(9) 0.0008(10) 0.0026(10)
C3B 0.0303(12) 0.0218(10) 0.0197(11) -0.0004(9) 0.0029(9) 0.0002(9)
C4B 0.0244(11) 0.0227(10) 0.0224(11) -0.0034(9) -0.0008(9) 0.0034(8)
C5B 0.0275(11) 0.0215(10) 0.0243(12) -0.0059(9) 0.0040(9) -0.0002(9)
C6B 0.0245(11) 0.0263(10) 0.0242(11) -0.0028(9) 0.0019(9) -0.0009(9)
C7B 0.0230(11) 0.0233(10) 0.0223(11) -0.0028(9) 0.0014(9) -0.0006(9)
C8B 0.0270(12) 0.0190(10) 0.0175(11) 0.0002(8) 0.0018(9) -0.0001(8)
C9B 0.0305(12) 0.0226(10) 0.0194(11) -0.0042(8) -0.0009(10) -0.0013(9)
C10B 0.0248(12) 0.0240(10) 0.0227(11) 0.0000(8) 0.0006(9) 0.0021(8)
C11B 0.0245(11) 0.0203(10) 0.0196(11) -0.0036(8) -0.0004(9) 0.0017(9)
C12B 0.0245(11) 0.0213(10) 0.0220(12) -0.0025(8) 0.0041(9) -0.0001(8)

loop_
_atom_type_symbol
_atom_type_description
_atom_type_scat_dispersion_real
_atom_type_scat_dispersion_imag
_atom_type_scat_source
C C 0.0033 0.0016 'International Tables Vol C Tables 4.2.6.8 and 6.1.1.4'
H H 0.0000 0.0000 'International Tables Vol C Tables 4.2.6.8 and 6.1.1.4'
O O 0.0106 0.0060 'International Tables Vol C Tables 4.2.6.8 and 6.1.1.4'

loop_
_geom_angle_atom_site_label_1
_geom_angle_atom_site_label_2
_geom_angle_atom_site_label_3
_geom_angle
C4A O1A C1A 108.58(18)
C5A O3A C8A 107.85(18)
C12A O5A C9A 108.00(19)
O2A C1A O1A 119.7(2)
O2A C1A C2A 130.7(2)
O1A C1A C2A 109.6(2)
C3A C2A C1A 102.31(19)
C3A C2A H2AA 111.3
C1A C2A H2AA 111.3
C3A C2A H2AB 111.3
C1A C2A H2AB 111.3
H2AA C2A H2AB 109.2
C12A C3A C4A 116.5(2)
C12A C3A C2A 135.7(2)
C4A C3A C2A 107.8(2)
C7A C4A O1A 125.3(2)
C7A C4A C3A 123.0(2)
O1A C4A C3A 111.7(2)
O4A C5A O3A 120.5(2)
O4A C5A C6A 129.5(2)
O3A C5A C6A 110.02(18)
C7A C6A C5A 102.00(18)
C7A C6A H6AA 111.4
C5A C6A H6AA 111.4
C7A C6A H6AB 111.4
C5A C6A H6AB 111.4
H6AA C6A H6AB 109.2
C4A C7A C8A 117.0(2)
C4A C7A C6A 135.1(2)
C8A C7A C6A 107.81(19)
C11A C8A C7A 123.6(2)
C11A C8A O3A 124.2(2)
C7A C8A O3A 112.22(19)
O6A C9A O5A 119.5(2)
O6A C9A C10A 130.2(3)
O5A C9A C10A 110.3(2)
C11A C10A C9A 101.8(2)
C11A C10A H10A 111.4
C9A C10A H10A 111.4
C11A C10A H10B 111.4
C9A C10A H10B 111.4
H10A C10A H10B 109.3
C8A C11A C12A 116.1(2)
C8A C11A C10A 135.9(2)
C12A C11A C10A 107.9(2)
C3A C12A O5A 124.5(2)
C3A C12A C11A 123.7(2)
O5A C12A C11A 111.8(2)
C4B O1B C1B 108.39(17)
C5B O3B C8B 108.51(17)
C12B O5B C9B 108.20(17)
O2B C1B O1B 120.2(2)
O2B C1B C2B 130.0(2)
O1B C1B C2B 109.85(18)
C3B C2B C1B 102.15(18)
C3B C2B H2BA 111.3
C1B C2B H2BA 111.3
C3B C2B H2BB 111.3
C1B C2B H2BB 111.3
H2BA C2B H2BB 109.2
C12B C3B C4B 116.1(2)
C12B C3B C2B 135.7(2)
C4B C3B C2B 108.14(19)
C7B C4B O1B 124.9(2)
C7B C4B C3B 123.8(2)
O1B C4B C3B 111.3(2)
O4B C5B O3B 120.2(2)
O4B C5B C6B 129.9(2)
O3B C5B C6B 109.88(19)
C7B C6B C5B 101.98(19)
C7B C6B H6BA 111.4
C5B C6B H6BA 111.4
C7B C6B H6BB 111.4
C5B C6B H6BB 111.4
H6BA C6B H6BB 109.2
C4B C7B C8B 116.1(2)
C4B C7B C6B 135.9(2)
C8B C7B C6B 107.97(19)
C11B C8B O3B 124.9(2)
C11B C8B C7B 123.7(2)
O3B C8B C7B 111.44(19)
O6B C9B O5B 119.8(2)
O6B C9B C10B 130.4(2)
O5B C9B C10B 109.73(19)
C11B C10B C9B 102.00(18)
C11B C10B H10C 111.4
C9B C10B H10C 111.4
C11B C10B H10D 111.4
C9B C10B H10D 111.4
H10C C10B H10D 109.2
C8B C11B C12B 116.7(2)
C8B C11B C10B 135.1(2)
C12B C11B C10B 108.2(2)
C3B C12B O5B 124.7(2)
C3B C12B C11B 123.5(2)
O5B C12B C11B 111.8(2)

loop_
_geom_bond_atom_site_label_1
_geom_bond_atom_site_label_2
_geom_bond_distance
O1A C4A 1.384(3)
O1A C1A 1.391(3)
O2A C1A 1.190(3)
O3A C5A 1.388(3)
O3A C8A 1.391(3)
O4A C5A 1.193(3)
O5A C12A 1.385(3)
O5A C9A 1.387(3)
O6A C9A 1.198(3)
C1A C2A 1.507(4)
C2A C3A 1.501(3)
C2A H2AA 0.9900
C2A H2AB 0.9900
C3A C12A 1.370(3)
C3A C4A 1.397(3)
C4A C7A 1.372(3)
C5A C6A 1.511(3)
C6A C7A 1.502(3)
C6A H6AA 0.9900
C6A H6AB 0.9900
C7A C8A 1.386(3)
C8A C11A 1.374(3)
C9A C10A 1.505(4)
C10A C11A 1.498(3)
C10A H10A 0.9900
C10A H10B 0.9900
C11A C12A 1.396(3)
O1B C4B 1.389(3)
O1B C1B 1.392(3)
O2B C1B 1.192(3)
O3B C5B 1.382(3)
O3B C8B 1.392(3)
O4B C5B 1.188(3)
O5B C12B 1.388(3)
O5B C9B 1.399(3)
O6B C9B 1.191(3)
C1B C2B 1.513(3)
C2B C3B 1.493(3)
C2B H2BA 0.9900
C2B H2BB 0.9900
C3B C12B 1.374(3)
C3B C4B 1.403(3)
C4B C7B 1.368(3)
C5B C6B 1.519(3)
C6B C7B 1.496(3)
C6B H6BA 0.9900
C6B H6BB 0.9900
C7B C8B 1.400(3)
C8B C11B 1.369(3)
C9B C10B 1.511(3)
C10B C11B 1.502(3)
C10B H10C 0.9900
C10B H10D 0.9900
C11B C12B 1.392(3)
